data_2010751
loop_
_publ_author_name
'Kani, Yoshiyuki'
'Tsuchimoto, Masanobu'
'Ohba, Shigeru'
'Tokii, Tadashi'

_publ_section_title
;<i>catena</i>-Poly[[tetrakis(\m-2,2-dimethylpropionato-<i>O</i>:<i>O</i>')dicopper(II)]-\m-dioxane-<i>O</i>:<i>O</i>']
 and
 <i>catena</i>-poly[[tetrakis(\m-3,3-dimethylbutyrato-<i>O</i>:<i>O</i>')dicopper(II)]-\m-dioxane-<i>O</i>,<i>O</i>']
;
_journal_issue 3
_journal_name_full 'Acta Crystallographica Section C'
_journal_page_first e80
_journal_page_last e81
_journal_paper_doi 10.1107/S0108270100002304
_journal_volume 56
_journal_year 2000
_chemical_formula_iupac '[Cu2 (C5 H9 O2)4 (C4 H8 O2)]'
_chemical_formula_moiety 'C24 H44 Cu2 O10'
_chemical_formula_sum 'C24 H44 Cu2 O10'
_chemical_formula_weight 619.70
_space_group_IT_number 2
_symmetry_cell_setting triclinic
_symmetry_space_group_name_Hall '-P 1'
_symmetry_space_group_name_H-M 'P -1'
_cell_angle_alpha 112.280(10)
_cell_angle_beta 110.19(2)
_cell_angle_gamma 83.720(10)
_cell_formula_units_Z 1
_cell_length_a 9.633(2)
_cell_length_b 10.6650(10)
_cell_length_c 9.030(2)
_cell_measurement_reflns_used 25
_cell_measurement_temperature 297
_cell_measurement_theta_max 15
_cell_measurement_theta_min 10
_cell_volume 805.5(3)
_computing_cell_refinement 'MSC/AFC Diffractometer Control Software'
_computing_data_collection
;
MSC/AFC Diffractometer Control Software
(Molecular Structure Corporation, 1993)
;
_computing_data_reduction 'teXsan (Molecular Structure Corporation, 1999)'
_computing_publication_material teXsan
_computing_structure_refinement teXsan
_computing_structure_solution 'SIR92 (Altomare et al., 1994)'
_diffrn_ambient_temperature 297
_diffrn_measurement_device_type 'Rigaku AFC-7R'
_diffrn_measurement_method \q-2\q
_diffrn_radiation_monochromator graphite
_diffrn_radiation_source 'Rigaku rotating anode'
_diffrn_radiation_type MoK\a
_diffrn_radiation_wavelength .71073
_diffrn_reflns_av_R_equivalents .091
_diffrn_reflns_av_sigmaI/netI .072
_diffrn_reflns_limit_h_max 14
_diffrn_reflns_limit_h_min 0
_diffrn_reflns_limit_k_max 15
_diffrn_reflns_limit_k_min -15
_diffrn_reflns_limit_l_max 13
_diffrn_reflns_limit_l_min -13
_diffrn_reflns_number 4955
_diffrn_reflns_reduction_process 'Lp corrections applied'
_diffrn_reflns_theta_max 30
_diffrn_reflns_theta_min 2.5
_diffrn_standards_decay_% 3.9
_diffrn_standards_interval_count 150
_diffrn_standards_number 3
_exptl_absorpt_coefficient_mu 1.364
_exptl_absorpt_correction_T_max .886
_exptl_absorpt_correction_T_min .829
_exptl_absorpt_correction_type integration
_exptl_absorpt_process_details '(Coppens et al., 1965)'
_exptl_crystal_colour blue
_exptl_crystal_density_diffrn 1.278
_exptl_crystal_density_method 'not measured'
_exptl_crystal_description prism
_exptl_crystal_F_000 326
_exptl_crystal_size_max .5
_exptl_crystal_size_mid .1
_exptl_crystal_size_min .1
_refine_diff_density_max .58
_refine_diff_density_min -.65
_refine_ls_extinction_method none
_refine_ls_goodness_of_fit_ref 1.08
_refine_ls_hydrogen_treatment noref
_refine_ls_matrix_type full
_refine_ls_number_constraints 0
_refine_ls_number_parameters 163
_refine_ls_number_reflns 2697
_refine_ls_number_restraints 0
_refine_ls_R_factor_gt .051
_refine_ls_shift/su_max .008
_refine_ls_shift/su_mean .001
_refine_ls_structure_factor_coef F
_refine_ls_weighting_details 'w = 1/[\s^2^(Fo) + 0.00250|Fo|^2^]'
_refine_ls_weighting_scheme calc
_refine_ls_wR_factor_ref .070
_reflns_number_gt 2697
_reflns_number_total 4697
_reflns_threshold_expression I>2\s(I)
_cod_data_source_file qa0224.cif
_cod_data_source_block I
_cod_original_cell_volume 805.4(3)
_cod_database_code 2010751

loop_
_symmetry_equiv_pos_as_xyz
x,y,z
-x,-y,-z

loop_
_atom_site_label
_atom_site_fract_x
_atom_site_fract_y
_atom_site_fract_z
_atom_site_U_iso_or_equiv
_atom_site_adp_type
_atom_site_occupancy
_atom_site_type_symbol
Cu1 .97163(6) .49209(5) .12465(6) .04280(10) Uani 1.00 Cu
O1 1.1625(4) .4033(4) .1703(4) .0621(10) Uani 1.00 O
O2 1.2094(4) .4159(4) -.0478(4) .0631(10) Uani 1.00 O
O3 .8783(4) .3185(3) -.0383(4) .0648(10) Uani 1.00 O
O4 .9248(4) .3317(3) -.2561(4) .0623(9) Uani 1.00 O
O5 .9105(3) .4752(3) .3303(3) .0568(9) Uani 1.00 O
C1 1.2413(5) .3810(4) .0786(5) .0520(10) Uani 1.00 C
C2 1.3846(6) .3070(7) .1191(8) .078(2) Uani 1.00 C
C3 1.4070(10) .270(2) .267(2) .290(9) Uani 1.00 C
C4 1.5108(9) .3860(10) .139(2) .219(7) Uani 1.00 C
C5 1.3720(10) .1740(10) -.028(2) .238(6) Uani 1.00 C
C6 .8739(5) .2716(4) -.1898(5) .0530(10) Uani 1.00 C
C7 .8008(7) .1305(6) -.2994(7) .078(2) Uani 1.00 C
C8 .8980(10) .0314(8) -.235(2) .195(5) Uani 1.00 C
C9 .7890(10) .0917(8) -.4835(9) .144(3) Uani 1.00 C
C10 .6550(10) .1310(10) -.282(2) .261(6) Uani 1.00 C
C11 .9621(7) .3684(5) .3917(6) .073(2) Uani 1.00 C
C12 1.1046(6) .4061(6) .5323(6) .074(2) Uani 1.00 C
H1 1.3234 .2163 .2464 .3484 Uiso 1.00 H
H2 1.4951 .2186 .2859 .3484 Uiso 1.00 H
H3 1.4161 .3508 .3656 .3484 Uiso 1.00 H
H4 1.5998 .3360 .1618 .2623 Uiso 1.00 H
H5 1.4942 .4021 .0368 .2623 Uiso 1.00 H
H6 1.5205 .4710 .2319 .2623 Uiso 1.00 H
H7 1.2884 .1225 -.0445 .2847 Uiso 1.00 H
H8 1.3575 .1920 -.1287 .2847 Uiso 1.00 H
H9 1.4602 .1244 -.0039 .2847 Uiso 1.00 H
H10 .8541 -.0578 -.2982 .2340 Uiso 1.00 H
H11 .9930 .0330 -.2465 .2340 Uiso 1.00 H
H12 .9100 .0553 -.1170 .2340 Uiso 1.00 H
H13 .7468 .0018 -.5477 .1722 Uiso 1.00 H
H14 .7267 .1544 -.5286 .1722 Uiso 1.00 H
H15 .8856 .0945 -.4907 .1722 Uiso 1.00 H
H16 .6662 .1562 -.1649 .3138 Uiso 1.00 H
H17 .5941 .1949 -.3257 .3138 Uiso 1.00 H
H18 .6102 .0421 -.3452 .3138 Uiso 1.00 H
H19 .8900 .3484 .4317 .0872 Uiso 1.00 H
H20 .9752 .2895 .3009 .0872 Uiso 1.00 H
H21 1.1775 .4240 .4919 .0894 Uiso 1.00 H
H22 1.1357 .3325 .5719 .0894 Uiso 1.00 H

loop_
_atom_site_aniso_label
_atom_site_aniso_U_11
_atom_site_aniso_U_22
_atom_site_aniso_U_33
_atom_site_aniso_U_12
_atom_site_aniso_U_13
_atom_site_aniso_U_23
Cu1 .0521(3) .0552(3) .0294(2) -.0001(2) .0177(2) .0199(2)
O1 .064(2) .086(2) .053(2) .015(2) .0280(10) .039(2)
O2 .063(2) .089(2) .058(2) .016(2) .031(2) .042(2)
O3 .087(2) .066(2) .045(2) -.020(2) .026(2) .0160(10)
O4 .084(2) .063(2) .0440(10) -.013(2) .026(2) .0150(10)
O5 .070(2) .077(2) .0360(10) .001(2) .0250(10) .0280(10)
C1 .051(2) .060(3) .049(2) .004(2) .017(2) .024(2)
C2 .064(3) .103(4) .084(4) .020(3) .032(3) .052(3)
C3 .200(10) .58(3) .31(2) .26(2) .170(10) .38(2)
C4 .057(4) .260(10) .38(2) -.004(6) .016(8) .21(2)
C5 .190(10) .160(10) .25(2) .113(9) .040(10) .020(10)
C6 .055(2) .057(3) .046(2) -.003(2) .016(2) .018(2)
C7 .096(4) .064(3) .064(3) -.021(3) .025(3) .008(2)
C8 .270(10) .067(5) .190(10) -.015(7) -.010(10) .054(6)
C9 .240(10) .093(5) .067(4) -.055(6) .038(6) -.009(4)
C10 .190(10) .250(10) .250(10) -.165(10) .150(10) -.130(10)
C11 .124(5) .063(3) .046(2) -.007(3) .041(3) .022(2)
C12 .099(4) .093(4) .061(3) .038(3) .051(3) .047(3)

loop_
_atom_type_symbol
_atom_type_description
_atom_type_scat_dispersion_real
_atom_type_scat_dispersion_imag
_atom_type_scat_source
C C .003 .002
;International Tables for Crystallography
(1992, Vol. C)
;
H H .000 .000
;International Tables for Crystallography
(1992, Vol. C)
;
Cu Cu .320 1.265
;International Tables for Crystallography
(1992, Vol. C)
;
O O .011 .006
;International Tables for Crystallography
(1992, Vol. C)
;

loop_
_geom_angle_atom_site_label_1
_geom_angle_atom_site_label_2
_geom_angle_atom_site_label_3
_geom_angle_site_symmetry_1
_geom_angle_site_symmetry_3
_geom_angle
_geom_angle_publ_flag
Cu1 Cu1 O1 2_765 . 85.30(10) no
Cu1 Cu1 O2 2_765 2_765 84.70(10) no
Cu1 Cu1 O3 2_765 . 84.50(10) no
Cu1 Cu1 O4 2_765 2_765 85.40(10) no
Cu1 Cu1 O5 2_765 . 176.90(10) no
O1 Cu1 O2 . 2_765 170.00(10) yes
O1 Cu1 O3 . . 89.4(2) no
O1 Cu1 O4 . 2_765 89.20(10) no
O1 Cu1 O5 . . 96.90(10) no
O2 Cu1 O3 2_765 . 90.2(2) no
O2 Cu1 O4 2_765 2_765 89.5(2) no
O2 Cu1 O5 2_765 . 93.10(10) no
O3 Cu1 O4 . 2_765 169.90(10) yes
O3 Cu1 O5 . . 93.40(10) no
O4 Cu1 O5 2_765 . 96.70(10) no
Cu1 O1 C1 . . 122.3(3) no
Cu1 O2 C1 2_765 . 123.4(3) no
Cu1 O3 C6 . . 123.6(3) no
Cu1 O4 C6 2_765 . 121.9(3) no
Cu1 O5 C11 . . 121.6(3) no
Cu1 O5 C12 . 2_766 120.9(3) no
C11 O5 C12 . 2_766 108.7(3) no
O1 C1 O2 . . 124.2(4) yes
O1 C1 C2 . . 118.9(4) no
O2 C1 C2 . . 116.9(4) no
C1 C2 C3 . . 111.2(5) no
C1 C2 C4 . . 111.0(6) no
C1 C2 C5 . . 107.9(6) no
C3 C2 C4 . . 112.7(10) no
C3 C2 C5 . . 105.6(10) no
C4 C2 C5 . . 108.2(9) no
C2 C3 H1 . . 109.4 no
C2 C3 H2 . . 109.4 no
C2 C3 H3 . . 109.5 no
H1 C3 H2 . . 109.5 no
H1 C3 H3 . . 109.5 no
H2 C3 H3 . . 109.5 no
C2 C4 H4 . . 109.5 no
C2 C4 H5 . . 109.5 no
C2 C4 H6 . . 109.4 no
H4 C4 H5 . . 109.5 no
H4 C4 H6 . . 109.5 no
H5 C4 H6 . . 109.4 no
C2 C5 H7 . . 109.5 no
C2 C5 H8 . . 109.5 no
C2 C5 H9 . . 109.5 no
H7 C5 H8 . . 109.4 no
H7 C5 H9 . . 109.4 no
H8 C5 H9 . . 109.5 no
O3 C6 O4 . . 124.5(4) yes
O3 C6 C7 . . 116.7(4) no
O4 C6 C7 . . 118.8(4) no
C6 C7 C8 . . 107.2(6) no
C6 C7 C9 . . 111.4(5) no
C6 C7 C10 . . 108.3(6) no
C8 C7 C9 . . 107.7(7) no
C8 C7 C10 . . 110.8(10) no
C9 C7 C10 . . 111.3(8) no
C7 C8 H10 . . 109.4 no
C7 C8 H11 . . 109.5 no
C7 C8 H12 . . 109.5 no
H10 C8 H11 . . 109.5 no
H10 C8 H12 . . 109.5 no
H11 C8 H12 . . 109.5 no
C7 C9 H13 . . 109.5 no
C7 C9 H14 . . 109.5 no
C7 C9 H15 . . 109.5 no
H13 C9 H14 . . 109.5 no
H13 C9 H15 . . 109.5 no
H14 C9 H15 . . 109.5 no
C7 C10 H16 . . 109.5 no
C7 C10 H17 . . 109.4 no
C7 C10 H18 . . 109.5 no
H16 C10 H17 . . 109.5 no
H16 C10 H18 . . 109.6 no
H17 C10 H18 . . 109.4 no
O5 C11 C12 . . 111.2(4) no
O5 C11 H19 . . 109.0 no
O5 C11 H20 . . 109.0 no
C12 C11 H19 . . 109.0 no
C12 C11 H20 . . 109.0 no
H19 C11 H20 . . 109.5 no
O5 C12 C11 2_766 . 110.6(4) no
O5 C12 H21 2_766 . 109.2 no
O5 C12 H22 2_766 . 109.2 no
C11 C12 H21 . . 109.2 no
C11 C12 H22 . . 109.2 no
H21 C12 H22 . . 109.5 no

loop_
_geom_bond_atom_site_label_1
_geom_bond_atom_site_label_2
_geom_bond_site_symmetry_1
_geom_bond_site_symmetry_2
_geom_bond_distance
_geom_bond_publ_flag
Cu1 Cu1 . 2_765 2.5600(10) yes
Cu1 O1 . . 1.959(3) yes
Cu1 O2 . 2_765 1.947(3) yes
Cu1 O3 . . 1.946(3) yes
Cu1 O4 . 2_765 1.959(3) yes
Cu1 O5 . . 2.205(2) yes
O1 C1 . . 1.251(5) yes
O2 C1 . . 1.261(5) yes
O3 C6 . . 1.253(5) yes
O4 C6 . . 1.253(5) yes
O5 C11 . . 1.419(6) no
O5 C12 . 2_766 1.434(6) no
C1 C2 . . 1.515(7) no
C2 C3 . . 1.480(10) no
C2 C4 . . 1.470(10) no
C2 C5 . . 1.510(10) no
C3 H1 . . .960 no
C3 H2 . . .960 no
C3 H3 . . .959 no
C4 H4 . . .960 no
C4 H5 . . .960 no
C4 H6 . . .961 no
C5 H7 . . .961 no
C5 H8 . . .960 no
C5 H9 . . .960 no
C6 C7 . . 1.537(6) no
C7 C8 . . 1.490(10) no
C7 C9 . . 1.518(9) no
C7 C10 . . 1.460(10) no
C8 H10 . . .960 no
C8 H11 . . .960 no
C8 H12 . . .960 no
C9 H13 . . .960 no
C9 H14 . . .960 no
C9 H15 . . .960 no
C10 H16 . . .959 no
C10 H17 . . .961 no
C10 H18 . . .960 no
C11 C12 . . 1.479(8) no
C11 H19 . . .960 no
C11 H20 . . .960 no
C12 H21 . . .960 no
C12 H22 . . .960 no

loop_
_geom_contact_atom_site_label_1
_geom_contact_atom_site_label_2
_geom_contact_distance
_geom_contact_site_symmetry_2
Cu1 Cu1 2.5600(10) 2_765
O2 C12 3.534(5) 1_554
O4 C12 3.320(6) 1_554
O4 C11 3.487(5) 1_554
